data_4036796
loop_
_publ_author_name
'Vincent, Adrien'
'Deschamps, Damien'
'Martzel, Thomas'
'Lohier, Jean-Fran\,cois'
'Richards, Christopher J.'
'Gaumont, Annie-Claude'
'Perrio, St\'ephane'

_publ_section_title
;
 Enantiomerically Pure [2.2]Paracyclophane-4-thiol: A Planar Chiral
 Sulfur-Based Building Block Readily Available by Resolution with an Amino
 Acid Chiral Auxiliary.
;
_journal_issue 9
_journal_name_full 'The Journal of organic chemistry'
_journal_page_first 3961
_journal_page_last 3966
_journal_paper_doi 10.1021/acs.joc.6b00560
_journal_volume 81
_journal_year 2016
_chemical_absolute_configuration ad
_chemical_formula_moiety 'C16 H16 S'
_chemical_formula_sum 'C16 H16 S'
_chemical_formula_weight 240.35
_space_group_crystal_system orthorhombic
_space_group_IT_number 19
_space_group_name_Hall 'P 2ac 2ab'
_space_group_name_H-M_alt 'P 21 21 21'
_atom_sites_solution_hydrogens mixed
_audit_creation_method SHELXL-2014/7
_cell_angle_alpha 90
_cell_angle_beta 90
_cell_angle_gamma 90
_cell_formula_units_Z 4
_cell_length_a 7.653(2)
_cell_length_b 10.942(3)
_cell_length_c 15.068(6)
_cell_measurement_reflns_used 8942
_cell_measurement_temperature 291(2)
_cell_measurement_theta_max 28.08
_cell_measurement_theta_min 2.30
_cell_volume 1261.8(7)
_computing_cell_refinement 'Bruker SAINT'
_computing_data_collection 'Bruker APEX2'
_computing_data_reduction 'Bruker SAINT'
_computing_molecular_graphics 'Bruker SHELXTL'
_computing_publication_material 'Bruker SHELXTL'
_computing_structure_refinement 'SHELXL-2014 (Sheldrick 2014)'
_computing_structure_solution 'SHELXS-97 (Sheldrick 2008)'
_diffrn_ambient_temperature 291(2)
_diffrn_measured_fraction_theta_full 0.999
_diffrn_measured_fraction_theta_max 0.996
_diffrn_measurement_device_type 'Bruker APEX-II CCD'
_diffrn_measurement_method '\f and \w scans'
_diffrn_radiation_type MoK\a
_diffrn_radiation_wavelength 0.71073
_diffrn_reflns_av_R_equivalents 0.1119
_diffrn_reflns_av_unetI/netI 0.0461
_diffrn_reflns_Laue_measured_fraction_full 0.999
_diffrn_reflns_Laue_measured_fraction_max 0.996
_diffrn_reflns_limit_h_max 10
_diffrn_reflns_limit_h_min -10
_diffrn_reflns_limit_k_max 14
_diffrn_reflns_limit_k_min -14
_diffrn_reflns_limit_l_max 19
_diffrn_reflns_limit_l_min -19
_diffrn_reflns_number 20315
_diffrn_reflns_point_group_measured_fraction_full 1.000
_diffrn_reflns_point_group_measured_fraction_max 0.997
_diffrn_reflns_theta_full 25.242
_diffrn_reflns_theta_max 28.308
_diffrn_reflns_theta_min 2.300
_exptl_absorpt_coefficient_mu 0.230
_exptl_absorpt_correction_T_max 0.952
_exptl_absorpt_correction_T_min 0.736
_exptl_absorpt_correction_type numerical
_exptl_crystal_colour colourless
_exptl_crystal_density_diffrn 1.265
_exptl_crystal_description PLATE
_exptl_crystal_F_000 512
_exptl_crystal_size_max 0.42
_exptl_crystal_size_mid 0.36
_exptl_crystal_size_min 0.05
_refine_diff_density_max 0.508
_refine_diff_density_min -0.428
_refine_diff_density_rms 0.067
_refine_ls_abs_structure_details
;
 Flack x determined using 1000 quotients [(I+)-(I-)]/[(I+)+(I-)]
 (Parsons, Flack and Wagner, Acta Cryst. B69 (2013) 249-259).
;
_refine_ls_abs_structure_Flack 0.03(5)
_refine_ls_extinction_method none
_refine_ls_goodness_of_fit_ref 1.087
_refine_ls_hydrogen_treatment mixed
_refine_ls_matrix_type full
_refine_ls_number_parameters 158
_refine_ls_number_reflns 3124
_refine_ls_number_restraints 0
_refine_ls_restrained_S_all 1.087
_refine_ls_R_factor_all 0.0665
_refine_ls_R_factor_gt 0.0582
_refine_ls_shift/su_max 0.000
_refine_ls_shift/su_mean 0.000
_refine_ls_structure_factor_coef Fsqd
_refine_ls_weighting_details 'w=1/[\s^2^(Fo^2^)+(0.0953P)^2^+0.0545P] where P=(Fo^2^+2Fc^2^)/3'
_refine_ls_weighting_scheme calc
_refine_ls_wR_factor_gt 0.1472
_refine_ls_wR_factor_ref 0.1558
_reflns_Friedel_coverage 0.734
_reflns_Friedel_fraction_full 1.000
_reflns_Friedel_fraction_max 0.999
_reflns_number_gt 2713
_reflns_number_total 3124
_reflns_threshold_expression 'I > 2\s(I)'
_cod_data_source_file jo6b00560_si_001.cif
_cod_data_source_block deschamps18_0m
_cod_original_cell_volume 1261.6(7)
_cod_database_code 4036796
_shelx_shelxl_version_number 2014/7
_shelx_space_group_comment
;
The symmetry employed for this shelxl refinement is uniquely defined
by the following loop, which should always be used as a source of
symmetry information in preference to the above space-group names.
They are only intended as comments.
;

loop_
_space_group_symop_operation_xyz
'x, y, z'
'-x+1/2, -y, z+1/2'
'-x, y+1/2, -z+1/2'
'x+1/2, -y+1/2, -z'

loop_
_atom_site_label
_atom_site_type_symbol
_atom_site_fract_x
_atom_site_fract_y
_atom_site_fract_z
_atom_site_U_iso_or_equiv
_atom_site_adp_type
_atom_site_occupancy
_atom_site_site_symmetry_order
_atom_site_calc_flag
_atom_site_refinement_flags_posn
_atom_site_refinement_flags_adp
S1 S 0.17943(15) 0.08752(9) 0.41522(6) 0.0665(3) Uani 1 1 d . .
C3 C 0.0273(3) 0.2613(3) 0.3086(2) 0.0422(6) Uani 1 1 d . .
C5 C 0.2269(3) 0.1219(2) 0.2373(2) 0.0381(6) Uani 1 1 d . .
H5 H 0.3007 0.0545 0.2404 0.046 Uiso 1 1 calc R U
C6 C 0.2088(3) 0.1842(3) 0.15746(18) 0.0400(6) Uani 1 1 d . .
C11 C 0.4627(4) 0.3569(3) 0.1915(2) 0.0486(7) Uani 1 1 d . .
C7 C 0.0707(3) 0.2659(3) 0.1502(2) 0.0439(6) Uani 1 1 d . .
H7 H 0.0379 0.2953 0.0948 0.053 Uiso 1 1 calc R U
C4 C 0.1369(3) 0.1586(2) 0.3123(2) 0.0394(6) Uani 1 1 d . .
C14 C 0.2901(4) 0.4262(3) 0.3470(2) 0.0506(7) Uani 1 1 d . .
C12 C 0.3498(4) 0.4566(3) 0.1928(3) 0.0521(8) Uani 1 1 d . .
H12 H 0.3314 0.5009 0.1409 0.062 Uiso 1 1 calc R U
C15 C 0.4320(4) 0.3459(3) 0.3494(2) 0.0502(7) Uani 1 1 d . .
H15 H 0.4699 0.3152 0.4036 0.060 Uiso 1 1 calc R U
C13 C 0.2649(4) 0.4909(3) 0.2695(3) 0.0520(8) Uani 1 1 d . .
H13 H 0.1902 0.5579 0.2689 0.062 Uiso 1 1 calc R U
C8 C -0.0181(3) 0.3038(3) 0.2251(2) 0.0428(6) Uani 1 1 d . .
H8 H -0.1100 0.3588 0.2194 0.051 Uiso 1 1 calc R U
C16 C 0.5162(3) 0.3115(3) 0.2728(2) 0.0468(7) Uani 1 1 d . .
H16 H 0.6098 0.2574 0.2756 0.056 Uiso 1 1 calc R U
C9 C 0.3558(5) 0.1815(3) 0.0912(2) 0.0573(8) Uani 1 1 d . .
H9A H 0.3080 0.1913 0.0320 0.069 Uiso 1 1 calc R U
H9B H 0.4127 0.1024 0.0938 0.069 Uiso 1 1 calc R U
C1 C 0.1490(6) 0.4203(4) 0.4172(3) 0.0745(11) Uani 1 1 d . .
H1A H 0.1087 0.5026 0.4299 0.089 Uiso 1 1 calc R U
H1B H 0.1983 0.3870 0.4713 0.089 Uiso 1 1 calc R U
C2 C -0.0115(5) 0.3398(4) 0.3882(3) 0.0611(9) Uani 1 1 d . .
H2A H -0.0454 0.2877 0.4374 0.073 Uiso 1 1 calc R U
H2B H -0.1094 0.3929 0.3747 0.073 Uiso 1 1 calc R U
C10 C 0.4957(5) 0.2847(4) 0.1084(3) 0.0679(10) Uani 1 1 d . .
H10A H 0.6105 0.2474 0.1122 0.081 Uiso 1 1 calc R U
H10B H 0.4965 0.3401 0.0581 0.081 Uiso 1 1 calc R U
H1 H 0.319(7) 0.026(5) 0.383(4) 0.104(16) Uiso 1 1 d . .

loop_
_atom_site_aniso_label
_atom_site_aniso_U_11
_atom_site_aniso_U_22
_atom_site_aniso_U_33
_atom_site_aniso_U_23
_atom_site_aniso_U_13
_atom_site_aniso_U_12
S1 0.0891(6) 0.0676(6) 0.0429(5) 0.0161(4) -0.0021(5) 0.0015(5)
C3 0.0364(11) 0.0456(14) 0.0447(15) 0.0015(13) 0.0086(11) -0.0008(10)
C5 0.0388(11) 0.0339(12) 0.0418(15) -0.0033(11) -0.0058(10) 0.0015(9)
C6 0.0415(12) 0.0460(14) 0.0324(14) -0.0091(11) -0.0056(10) -0.0037(11)
C11 0.0399(12) 0.0516(17) 0.0544(18) 0.0031(14) 0.0064(13) -0.0129(11)
C7 0.0423(12) 0.0514(16) 0.0379(15) 0.0013(12) -0.0129(11) -0.0027(11)
C4 0.0394(11) 0.0394(13) 0.0395(15) 0.0020(11) -0.0014(10) -0.0039(10)
C14 0.0566(15) 0.0448(15) 0.0503(18) -0.0168(14) -0.0101(14) -0.0006(13)
C12 0.0468(14) 0.0478(15) 0.062(2) 0.0123(15) -0.0072(14) -0.0124(12)
C15 0.0515(15) 0.0510(17) 0.0481(18) -0.0034(14) -0.0190(13) -0.0046(13)
C13 0.0506(14) 0.0357(13) 0.070(2) -0.0030(14) -0.0118(15) -0.0007(11)
C8 0.0292(10) 0.0447(14) 0.0543(18) 0.0024(12) -0.0030(10) 0.0014(10)
C16 0.0329(11) 0.0448(15) 0.063(2) 0.0018(14) -0.0066(12) -0.0041(10)
C9 0.0652(18) 0.074(2) 0.0324(16) -0.0101(15) 0.0063(14) 0.0090(16)
C1 0.090(3) 0.083(3) 0.051(2) -0.030(2) 0.006(2) 0.016(2)
C2 0.0663(19) 0.069(2) 0.0480(19) -0.0022(16) 0.0226(15) 0.0149(17)
C10 0.0633(19) 0.084(3) 0.056(2) 0.0006(19) 0.0245(17) -0.0076(19)

loop_
_atom_type_symbol
_atom_type_description
_atom_type_scat_dispersion_real
_atom_type_scat_dispersion_imag
_atom_type_scat_source
C C 0.0033 0.0016 'International Tables Vol C Tables 4.2.6.8 and 6.1.1.4'
H H 0.0000 0.0000 'International Tables Vol C Tables 4.2.6.8 and 6.1.1.4'
S S 0.1246 0.1234 'International Tables Vol C Tables 4.2.6.8 and 6.1.1.4'

loop_
_geom_angle_atom_site_label_1
_geom_angle_atom_site_label_2
_geom_angle_atom_site_label_3
_geom_angle
C4 S1 H1 93(2)
C8 C3 C4 117.0(3)
C8 C3 C2 118.9(3)
C4 C3 C2 122.9(3)
C4 C5 C6 121.0(2)
C4 C5 H5 119.5
C6 C5 H5 119.5
C7 C6 C5 117.4(3)
C7 C6 C9 122.0(3)
C5 C6 C9 119.4(3)
C16 C11 C12 116.9(3)
C16 C11 C10 120.0(3)
C12 C11 C10 121.9(3)
C8 C7 C6 120.2(3)
C8 C7 H7 119.9
C6 C7 H7 119.9
C5 C4 C3 119.9(3)
C5 C4 S1 119.9(2)
C3 C4 S1 119.8(2)
C13 C14 C15 116.9(3)
C13 C14 C1 120.9(3)
C15 C14 C1 120.7(3)
C13 C12 C11 121.2(3)
C13 C12 H12 119.4
C11 C12 H12 119.4
C16 C15 C14 121.0(3)
C16 C15 H15 119.5
C14 C15 H15 119.5
C12 C13 C14 120.3(3)
C12 C13 H13 119.8
C14 C13 H13 119.8
C7 C8 C3 121.2(2)
C7 C8 H8 119.4
C3 C8 H8 119.4
C15 C16 C11 120.4(3)
C15 C16 H16 119.8
C11 C16 H16 119.8
C6 C9 C10 112.6(3)
C6 C9 H9A 109.1
C10 C9 H9A 109.1
C6 C9 H9B 109.1
C10 C9 H9B 109.1
H9A C9 H9B 107.8
C14 C1 C2 112.8(3)
C14 C1 H1A 109.0
C2 C1 H1A 109.0
C14 C1 H1B 109.0
C2 C1 H1B 109.0
H1A C1 H1B 107.8
C3 C2 C1 112.8(3)
C3 C2 H2A 109.0
C1 C2 H2A 109.0
C3 C2 H2B 109.0
C1 C2 H2B 109.0
H2A C2 H2B 107.8
C11 C10 C9 113.5(3)
C11 C10 H10A 108.9
C9 C10 H10A 108.9
C11 C10 H10B 108.9
C9 C10 H10B 108.9
H10A C10 H10B 107.7

loop_
_geom_bond_atom_site_label_1
_geom_bond_atom_site_label_2
_geom_bond_distance
S1 C4 1.766(3)
S1 H1 1.36(6)
C3 C8 1.385(4)
C3 C4 1.404(4)
C3 C2 1.505(5)
C5 C4 1.382(4)
C5 C6 1.390(4)
C5 H5 0.9300
C6 C7 1.388(4)
C6 C9 1.505(4)
C11 C16 1.384(5)
C11 C12 1.392(4)
C11 C10 1.502(5)
C7 C8 1.380(4)
C7 H7 0.9300
C14 C13 1.380(5)
C14 C15 1.397(5)
C14 C1 1.512(6)
C12 C13 1.378(5)
C12 H12 0.9300
C15 C16 1.374(5)
C15 H15 0.9300
C13 H13 0.9300
C8 H8 0.9300
C16 H16 0.9300
C9 C10 1.578(5)
C9 H9A 0.9700
C9 H9B 0.9700
C1 C2 1.574(7)
C1 H1A 0.9700
C1 H1B 0.9700
C2 H2A 0.9700
C2 H2B 0.9700
C10 H10A 0.9700
C10 H10B 0.9700
